data_7207045
loop_
_publ_author_name
'Zhuang, Gui-lin'
'Chen, Wen-xian'
'Zeng, Gan-ning'
'Wang, Jian-guo'
'Chen, Wu-lin'

_publ_section_title
;
 Position of substituent dependent dimensionality in Ln--Cu heterometallic
 coordination polymers
;
_journal_issue 2
_journal_name_full CrystEngComm
_journal_page_first 679
_journal_paper_doi 10.1039/c1ce05864a
_journal_volume 14
_journal_year 2012
_chemical_formula_sum 'C30 H48 Cu3 N6 O27 Pr2'
_chemical_formula_weight 1397.18
_chemical_name_systematic
;
?
;
_space_group_IT_number 147
_symmetry_cell_setting trigonal
_symmetry_space_group_name_Hall '-P 3'
_symmetry_space_group_name_H-M 'P -3'
_atom_sites_solution_hydrogens geom
_atom_sites_solution_primary direct
_atom_sites_solution_secondary difmap
_audit_creation_method SHELXL-97
_cell_angle_alpha 90.00
_cell_angle_beta 90.00
_cell_angle_gamma 120.00
_cell_formula_units_Z 1
_cell_length_a 13.6614(19)
_cell_length_b 13.6614(19)
_cell_length_c 7.4147(15)
_cell_measurement_temperature 173(2)
_cell_volume 1198.4(3)
_computing_cell_refinement 'CrysAlis RED'
_computing_data_collection 'CrysAlis CCD'
_computing_data_reduction 'CrysAlis RED'
_computing_molecular_graphics 'SHELXS-97 (Sheldrick, 1990)'
_computing_publication_material 'SHELXS-97 (Sheldrick, 1990)'
_computing_structure_refinement 'SHELXL-97 (Sheldrick, 1997)'
_computing_structure_solution 'SHELXS-97 (Sheldrick, 1990)'
_diffrn_ambient_temperature 173(2)
_diffrn_measured_fraction_theta_full 0.995
_diffrn_measured_fraction_theta_max 0.995
_diffrn_measurement_device_type /w
_diffrn_radiation_monochromator 'CrysAlis CCD, Oxford Diffraction Ltd.'
_diffrn_radiation_source 'Enhance (Mo) X-ray Source'
_diffrn_radiation_type MoK\a
_diffrn_radiation_wavelength 0.71073
_diffrn_reflns_av_R_equivalents 0.0322
_diffrn_reflns_av_sigmaI/netI 0.0218
_diffrn_reflns_limit_h_max 17
_diffrn_reflns_limit_h_min -17
_diffrn_reflns_limit_k_max 17
_diffrn_reflns_limit_k_min -17
_diffrn_reflns_limit_l_max 9
_diffrn_reflns_limit_l_min -9
_diffrn_reflns_number 10998
_diffrn_reflns_theta_full 26.97
_diffrn_reflns_theta_max 26.97
_diffrn_reflns_theta_min 3.24
_exptl_absorpt_coefficient_mu 3.397
_exptl_absorpt_correction_T_max 0.5498
_exptl_absorpt_correction_T_min 0.4289
_exptl_absorpt_correction_type multi-scan
_exptl_absorpt_process_details 'CrysAlis RED'
_exptl_crystal_colour blue
_exptl_crystal_density_diffrn 1.936
_exptl_crystal_density_method 'not measured'
_exptl_crystal_description block
_exptl_crystal_F_000 691
_exptl_crystal_size_max 0.30
_exptl_crystal_size_mid 0.20
_exptl_crystal_size_min 0.20
_refine_diff_density_max 0.862
_refine_diff_density_min -0.452
_refine_diff_density_rms 0.098
_refine_ls_extinction_method none
_refine_ls_goodness_of_fit_ref 1.078
_refine_ls_hydrogen_treatment constr
_refine_ls_matrix_type full
_refine_ls_number_parameters 118
_refine_ls_number_reflns 1748
_refine_ls_number_restraints 0
_refine_ls_restrained_S_all 1.078
_refine_ls_R_factor_all 0.0239
_refine_ls_R_factor_gt 0.0232
_refine_ls_shift/su_max 0.041
_refine_ls_shift/su_mean 0.003
_refine_ls_structure_factor_coef Fsqd
_refine_ls_weighting_details 'calc w=1/[\s^2^(Fo^2^)+(0.0385P)^2^+1.0764P] where P=(Fo^2^+2Fc^2^)/3'
_refine_ls_weighting_scheme calc
_refine_ls_wR_factor_gt 0.0630
_refine_ls_wR_factor_ref 0.0637
_reflns_number_gt 1703
_reflns_number_total 1748
_reflns_threshold_expression >2sigma(I)
_cod_data_source_file c1ce05864a.txt
_cod_data_source_block complex2
_cod_depositor_comments
;
The following automatic conversions were performed:

'_symmetry_cell_setting' value 'Trigonal' changed to 'trigonal'
according to /home/saulius/struct/CIF-dictionaries/cif_core.dic
dictionary named 'cif_core.dic' version 2.4.1 from 2010-06-29.

Automatic conversion script
Id: cif_fix_values 1715 2011-07-08 13:25:40Z adriana 
;
_cod_original_sg_symbol_H-M P-3
_cod_database_code 7207045

loop_
_symmetry_equiv_pos_as_xyz
'x, y, z'
'-y, x-y, z'
'-x+y, -x, z'
'-x, -y, -z'
'y, -x+y, -z'
'x-y, x, -z'

loop_
_atom_site_label
_atom_site_type_symbol
_atom_site_fract_x
_atom_site_fract_y
_atom_site_fract_z
_atom_site_U_iso_or_equiv
_atom_site_adp_type
_atom_site_occupancy
_atom_site_symmetry_multiplicity
_atom_site_calc_flag
_atom_site_refinement_flags
Pr1 Pr 1.3333 0.6667 0.659947(18) 0.02389(4) Uani 1 3 d S
Cu1 Cu 1.0000 0.5000 0.0000 0.03035(8) Uani 1 2 d S
O1 O 1.24429(14) 0.80070(15) -0.2412(3) 0.0550(5) Uani 1 1 d .
O2 O 1.18097(12) 0.63404(13) -0.1203(2) 0.0451(4) Uani 1 1 d .
O3 O 1.07844(13) 0.48536(13) 0.2117(2) 0.0462(4) Uani 1 1 d .
O4 O 1.18052(16) 0.57937(17) 0.4492(2) 0.0633(6) Uani 1 1 d .
N1 N 1.03667(12) 0.64959(14) 0.1062(2) 0.0336(4) Uani 1 1 d .
H1A H 0.9708 0.6456 0.1402 0.040 Uiso 1 1 calc R
C1 C 1.17936(17) 0.72437(18) -0.1374(3) 0.0394(5) Uani 1 1 d .
C2 C 1.0902(2) 0.73845(19) -0.0333(4) 0.0559(6) Uani 1 1 d .
H2A H 1.1431 0.7983 0.0476 0.067 Uiso 1 1 calc R
C3 C 1.1070(2) 0.6708(2) 0.2691(3) 0.0551(6) Uani 1 1 d .
H3A H 1.1826 0.7303 0.2325 0.066 Uiso 1 1 calc R
C4 C 1.12209(17) 0.57065(19) 0.3149(3) 0.0409(5) Uani 1 1 d .
C5 C 1.0731(5) 0.7242(5) 0.4116(7) 0.0689(13) Uani 0.50 1 d P
H5B H 1.0674 0.7858 0.3607 0.103 Uiso 0.50 1 calc PR
H5C H 1.1288 0.7521 0.5058 0.103 Uiso 0.50 1 calc PR
H5D H 1.0013 0.6693 0.4604 0.103 Uiso 0.50 1 calc PR
C6 C 1.0470(7) 0.7886(9) -0.0912(17) 0.188(4) Uani 0.50 1 d P
H6A H 0.9939 0.7870 -0.0047 0.282 Uiso 0.50 1 calc PR
H6B H 1.0082 0.7540 -0.2014 0.282 Uiso 0.50 1 calc PR
H6C H 1.1038 0.8656 -0.1143 0.282 Uiso 0.50 1 calc PR
O1W O 0.918(3) 0.703(3) 0.524(4) 1.09(4) Uani 1 1 d .

loop_
_atom_site_aniso_label
_atom_site_aniso_U_11
_atom_site_aniso_U_22
_atom_site_aniso_U_33
_atom_site_aniso_U_23
_atom_site_aniso_U_13
_atom_site_aniso_U_12
Pr1 0.02723(5) 0.02723(5) 0.01722(7) 0.000 0.000 0.01361(3)
Cu1 0.02799(12) 0.03122(13) 0.02570(13) 0.00022(11) -0.00716(11) 0.01021(10)
O1 0.0470(8) 0.0464(8) 0.0589(10) 0.0127(7) 0.0156(8) 0.0138(7)
O2 0.0408(6) 0.0400(6) 0.0542(8) 0.0011(6) 0.0154(6) 0.0199(5)
O3 0.0500(7) 0.0410(7) 0.0393(7) 0.0006(6) -0.0192(6) 0.0165(6)
O4 0.0627(9) 0.0693(10) 0.0445(8) -0.0052(8) -0.0306(7) 0.0231(8)
N1 0.0262(6) 0.0427(7) 0.0322(7) -0.0003(6) 0.0013(6) 0.0175(5)
C1 0.0309(8) 0.0356(9) 0.0392(10) 0.0003(8) 0.0038(8) 0.0073(7)
C2 0.0728(12) 0.0419(9) 0.0628(14) 0.0128(9) 0.0248(11) 0.0360(8)
C3 0.0573(10) 0.0637(12) 0.0510(12) -0.0248(10) -0.0267(9) 0.0353(9)
C4 0.0335(8) 0.0489(10) 0.0292(9) -0.0001(8) -0.0081(7) 0.0122(8)
C5 0.099(3) 0.108(3) 0.035(2) -0.030(2) -0.027(2) 0.078(2)
C6 0.178(4) 0.205(6) 0.264(9) 0.160(6) 0.163(6) 0.158(4)
O1W 0.99(5) 0.91(5) 0.82(3) -0.34(4) -0.49(3) 0.06(6)

loop_
_atom_type_symbol
_atom_type_description
_atom_type_scat_dispersion_real
_atom_type_scat_dispersion_imag
_atom_type_scat_source
C C 0.0033 0.0016 'International Tables Vol C Tables 4.2.6.8 and 6.1.1.4'
H H 0.0000 0.0000 'International Tables Vol C Tables 4.2.6.8 and 6.1.1.4'
N N 0.0061 0.0033 'International Tables Vol C Tables 4.2.6.8 and 6.1.1.4'
O O 0.0106 0.0060 'International Tables Vol C Tables 4.2.6.8 and 6.1.1.4'
Cu Cu 0.3201 1.2651 'International Tables Vol C Tables 4.2.6.8 and 6.1.1.4'
Pr Pr -0.2180 2.8214 'International Tables Vol C Tables 4.2.6.8 and 6.1.1.4'

loop_
_geom_angle_atom_site_label_1
_geom_angle_atom_site_label_2
_geom_angle_atom_site_label_3
_geom_angle
_geom_angle_site_symmetry_1
_geom_angle_site_symmetry_3
O4 Pr1 O4 82.02(7) 3_775 .
O4 Pr1 O4 82.02(7) 3_775 2_755
O4 Pr1 O4 82.02(7) . 2_755
O4 Pr1 O2 119.69(7) 3_775 1_556
O4 Pr1 O2 84.01(6) . 1_556
O4 Pr1 O2 152.14(7) 2_755 1_556
O4 Pr1 O2 84.01(6) 3_775 3_776
O4 Pr1 O2 152.14(7) . 3_776
O4 Pr1 O2 119.69(7) 2_755 3_776
O2 Pr1 O2 82.17(6) 1_556 3_776
O4 Pr1 O2 152.14(7) 3_775 2_756
O4 Pr1 O2 119.69(7) . 2_756
O4 Pr1 O2 84.01(6) 2_755 2_756
O2 Pr1 O2 82.17(6) 1_556 2_756
O2 Pr1 O2 82.17(6) 3_776 2_756
O4 Pr1 O1 72.00(6) 3_775 1_556
O4 Pr1 O1 86.55(7) . 1_556
O4 Pr1 O1 152.83(6) 2_755 1_556
O2 Pr1 O1 48.77(5) 1_556 1_556
O2 Pr1 O1 66.19(5) 3_776 1_556
O2 Pr1 O1 122.91(6) 2_756 1_556
O4 Pr1 O1 152.83(7) 3_775 2_756
O4 Pr1 O1 72.00(6) . 2_756
O4 Pr1 O1 86.55(7) 2_755 2_756
O2 Pr1 O1 66.19(5) 1_556 2_756
O2 Pr1 O1 122.91(6) 3_776 2_756
O2 Pr1 O1 48.77(5) 2_756 2_756
O1 Pr1 O1 113.20(3) 1_556 2_756
O4 Pr1 O1 86.55(7) 3_775 3_776
O4 Pr1 O1 152.83(7) . 3_776
O4 Pr1 O1 72.00(6) 2_755 3_776
O2 Pr1 O1 122.91(6) 1_556 3_776
O2 Pr1 O1 48.77(5) 3_776 3_776
O2 Pr1 O1 66.19(5) 2_756 3_776
O1 Pr1 O1 113.20(3) 1_556 3_776
O1 Pr1 O1 113.20(3) 2_756 3_776
O4 Pr1 C1 95.95(7) 3_775 1_556
O4 Pr1 C1 84.62(7) . 1_556
O4 Pr1 C1 166.64(6) 2_755 1_556
O2 Pr1 C1 24.27(6) 1_556 1_556
O2 Pr1 C1 72.97(5) 3_776 1_556
O2 Pr1 C1 102.92(6) 2_756 1_556
O1 Pr1 C1 24.50(5) 1_556 1_556
O1 Pr1 C1 89.53(5) 2_756 1_556
O1 Pr1 C1 121.18(5) 3_776 1_556
O4 Pr1 C1 84.62(7) 3_775 3_776
O4 Pr1 C1 166.64(6) . 3_776
O4 Pr1 C1 95.95(7) 2_755 3_776
O2 Pr1 C1 102.92(6) 1_556 3_776
O2 Pr1 C1 24.27(6) 3_776 3_776
O2 Pr1 C1 72.97(5) 2_756 3_776
O1 Pr1 C1 89.53(5) 1_556 3_776
O1 Pr1 C1 121.18(5) 2_756 3_776
O1 Pr1 C1 24.50(5) 3_776 3_776
C1 Pr1 C1 97.01(6) 1_556 3_776
O4 Pr1 C1 166.64(6) 3_775 2_756
O4 Pr1 C1 95.95(7) . 2_756
O4 Pr1 C1 84.62(7) 2_755 2_756
O2 Pr1 C1 72.97(5) 1_556 2_756
O2 Pr1 C1 102.92(6) 3_776 2_756
O2 Pr1 C1 24.27(6) 2_756 2_756
O1 Pr1 C1 121.18(5) 1_556 2_756
O1 Pr1 C1 24.50(5) 2_756 2_756
O1 Pr1 C1 89.53(5) 3_776 2_756
C1 Pr1 C1 97.01(6) 1_556 2_756
C1 Pr1 C1 97.01(6) 3_776 2_756
O3 Cu1 O3 180.00(10) 4_765 .
O3 Cu1 N1 94.64(7) 4_765 .
O3 Cu1 N1 85.36(7) . .
O3 Cu1 N1 85.36(7) 4_765 4_765
O3 Cu1 N1 94.64(7) . 4_765
N1 Cu1 N1 180.00(9) . 4_765
O3 Cu1 O2 91.81(6) 4_765 .
O3 Cu1 O2 88.19(6) . .
N1 Cu1 O2 74.37(6) . .
N1 Cu1 O2 105.63(6) 4_765 .
O3 Cu1 O2 88.19(6) 4_765 4_765
O3 Cu1 O2 91.81(6) . 4_765
N1 Cu1 O2 105.63(6) . 4_765
N1 Cu1 O2 74.37(6) 4_765 4_765
O2 Cu1 O2 180.0 . 4_765
C1 O1 Pr1 88.53(16) . 1_554
C1 O2 Cu1 105.74(13) . .
C1 O2 Pr1 100.48(13) . 1_554
Cu1 O2 Pr1 145.87(7) . 1_554
C4 O3 Cu1 114.75(16) . .
C4 O4 Pr1 158.12(17) . .
C3 N1 C2 113.81(17) . .
C3 N1 Cu1 109.08(16) . .
C2 N1 Cu1 109.31(14) . .
O1 C1 O2 122.2(2) . .
O1 C1 C2 119.0(2) . .
O2 C1 C2 118.66(18) . .
O1 C1 Pr1 66.97(14) . 1_554
O2 C1 Pr1 55.25(11) . 1_554
C2 C1 Pr1 173.03(14) . 1_554
C6 C2 N1 122.8(5) . .
C6 C2 C1 123.1(6) . .
N1 C2 C1 110.3(2) . .
N1 C3 C5 110.2(3) . .
N1 C3 C4 111.91(19) . .
C5 C3 C4 120.0(3) . .
O4 C4 O3 123.8(3) . .
O4 C4 C3 117.5(2) . .
O3 C4 C3 118.66(19) . .

loop_
_geom_bond_atom_site_label_1
_geom_bond_atom_site_label_2
_geom_bond_distance
_geom_bond_site_symmetry_2
Pr1 O4 2.3941(16) 3_775
Pr1 O4 2.3941(17) .
Pr1 O4 2.3941(16) 2_755
Pr1 O2 2.5017(16) 1_556
Pr1 O2 2.5017(16) 3_776
Pr1 O2 2.5017(16) 2_756
Pr1 O1 2.756(2) 1_556
Pr1 O1 2.756(2) 2_756
Pr1 O1 2.756(2) 3_776
Pr1 C1 2.994(2) 1_556
Pr1 C1 2.994(2) 3_776
Pr1 C1 2.994(2) 2_756
Cu1 O3 1.9665(16) 4_765
Cu1 O3 1.9665(16) .
Cu1 N1 2.0059(18) .
Cu1 N1 2.0059(18) 4_765
Cu1 O2 2.3946(14) .
Cu1 O2 2.3946(14) 4_765
O1 C1 1.242(3) .
O1 Pr1 2.756(2) 1_554
O2 C1 1.252(3) .
O2 Pr1 2.5017(16) 1_554
O3 C4 1.267(3) .
O4 C4 1.244(3) .
N1 C3 1.480(3) .
N1 C2 1.480(3) .
C1 C2 1.533(4) .
C1 Pr1 2.994(2) 1_554
C2 C6 1.187(11) .
C3 C5 1.483(6) .
C3 C4 1.520(4) .
